data_7062038
loop_
_publ_author_name
'Zhong, Qing'
'Dong, Huiyang'
'Liu, Yi'
'Zhu, Mei'

_publ_section_title
;
 Slow magnetic relaxation and selective luminescence sensor of Ln-radical
 chain involving imidazole-substituted nitronyl nitroxide radical
;
_journal_issue 46
_journal_name_full 'New Journal of Chemistry'
_journal_page_first 22451
_journal_page_last 22458
_journal_paper_doi 10.1039/D2NJ04865E
_journal_volume 46
_journal_year 2022
_chemical_formula_moiety 'C31 H22 F18 Ho N4 O8'
_chemical_formula_sum 'C31 H22 F18 Ho N4 O8'
_chemical_formula_weight 1085.45
_space_group_crystal_system monoclinic
_space_group_IT_number 14
_space_group_name_Hall '-P 2yn'
_space_group_name_H-M_alt 'P 1 21/n 1'
_atom_sites_solution_hydrogens geom
_atom_sites_solution_primary dual
_audit_creation_date 2022-06-06
_audit_creation_method
;
Olex2 1.2
(compiled 2018.05.29 svn.r3508 for OlexSys, GUI svn.r5506)
;
_audit_update_record
;
2022-06-20 deposited with the CCDC.	2022-11-01 downloaded from the CCDC.
;
_cell_angle_alpha 90
_cell_angle_beta 102.692(4)
_cell_angle_gamma 90
_cell_formula_units_Z 4
_cell_length_a 14.4307(10)
_cell_length_b 17.0314(9)
_cell_length_c 16.3071(8)
_cell_measurement_reflns_used 1072
_cell_measurement_temperature 150(2)
_cell_measurement_theta_max 48.57
_cell_measurement_theta_min 3.80
_cell_volume 3909.9(4)
_computing_cell_refinement Gd2
_computing_data_reduction Gd2
_computing_molecular_graphics 'Olex2 (Dolomanov et al., 2009)'
_computing_publication_material 'Olex2 (Dolomanov et al., 2009)'
_computing_structure_refinement 'ShelXL (Sheldrick, 2015)'
_computing_structure_solution 'ShelXT (Sheldrick, 2015)'
_diffrn_ambient_temperature 150.0
_diffrn_measured_fraction_theta_full 0.998
_diffrn_measured_fraction_theta_max 0.993
_diffrn_measurement_device_type 'CCD area detector'
_diffrn_measurement_method 'phi and omega scans'
_diffrn_radiation_monochromator graphite
_diffrn_radiation_type CuK\a
_diffrn_radiation_wavelength 1.54178
_diffrn_reflns_av_R_equivalents 0.0914
_diffrn_reflns_av_unetI/netI 0.0636
_diffrn_reflns_Laue_measured_fraction_full 0.998
_diffrn_reflns_Laue_measured_fraction_max 0.993
_diffrn_reflns_limit_h_max 17
_diffrn_reflns_limit_h_min -18
_diffrn_reflns_limit_k_max 21
_diffrn_reflns_limit_k_min -17
_diffrn_reflns_limit_l_max 16
_diffrn_reflns_limit_l_min -20
_diffrn_reflns_number 34231
_diffrn_reflns_point_group_measured_fraction_full 0.998
_diffrn_reflns_point_group_measured_fraction_max 0.993
_diffrn_reflns_theta_full 67.679
_diffrn_reflns_theta_max 74.773
_diffrn_reflns_theta_min 3.707
_exptl_absorpt_coefficient_mu 5.073
_exptl_absorpt_correction_T_max 0.0872
_exptl_absorpt_correction_T_min 0.0102
_exptl_absorpt_correction_type none
_exptl_absorpt_process_details
;
SADABS-2016/2 (Bruker,2016/2) was used for absorption correction.
wR2(int) was 0.1182 before and 0.0774 after correction.
The Ratio of minimum to maximum transmission is 0.1170.
The \l/2 correction factor is Not present.
;
_exptl_crystal_colour purple
_exptl_crystal_density_diffrn 1.844
_exptl_crystal_description block
_exptl_crystal_F_000 2116
_exptl_crystal_size_max 0.34
_exptl_crystal_size_mid 0.27
_exptl_crystal_size_min 0.23
_refine_diff_density_max 1.368
_refine_diff_density_min -0.438
_refine_diff_density_rms 0.100
_refine_ls_extinction_method none
_refine_ls_goodness_of_fit_ref 0.979
_refine_ls_hydrogen_treatment constr
_refine_ls_matrix_type full
_refine_ls_number_parameters 563
_refine_ls_number_reflns 7959
_refine_ls_number_restraints 0
_refine_ls_restrained_S_all 0.979
_refine_ls_R_factor_all 0.0907
_refine_ls_R_factor_gt 0.0615
_refine_ls_shift/su_max 0.001
_refine_ls_shift/su_mean 0.000
_refine_ls_structure_factor_coef Fsqd
_refine_ls_weighting_details 'w=1/[\s^2^(Fo^2^)+(0.1150P)^2^] where P=(Fo^2^+2Fc^2^)/3'
_refine_ls_weighting_scheme calc
_refine_ls_wR_factor_gt 0.1645
_refine_ls_wR_factor_ref 0.1964
_reflns_Friedel_coverage 0.000
_reflns_number_gt 5008
_reflns_number_total 7959
_reflns_threshold_expression 'I > 2\s(I)'
_cod_data_source_file d2nj04865e2.cif
_cod_data_source_block Ho
_cod_depositor_comments 'Adding full bibliography for 7062038--7062042.cif.'
_cod_database_code 7062038
_shelx_shelxl_version_number 2018/3
_shelx_space_group_comment
;
The symmetry employed for this shelxl refinement is uniquely defined
by the following loop, which should always be used as a source of
symmetry information in preference to the above space-group names.
They are only intended as comments.
;
_olex2_refinement_description
;
1. Fixed Uiso
 At 1.2 times of:
  All C(H) groups
 At 1.5 times of:
  All C(H,H,H) groups
2.a Aromatic/amide H refined with riding coordinates:
 C9(H9), C2(H2), C5(H5), C6(H6), C1(H1), C3(H3), C7(H7), C19(H19), C24(H24),
 C29(H29)
2.b Idealised Me refined as rotating group:
 C15(H15A,H15B,H15C), C12(H12A,H12B,H12C), C16(H16A,H16B,H16C), C13(H13A,H13B,
 H13C)
;
_olex2_submission_special_instructions 'No special instructions were received'

loop_
_space_group_symop_operation_xyz
'x, y, z'
'-x+1/2, y+1/2, -z+1/2'
'-x, -y, -z'
'x-1/2, -y-1/2, z-1/2'

loop_
_atom_site_label
_atom_site_type_symbol
_atom_site_fract_x
_atom_site_fract_y
_atom_site_fract_z
_atom_site_U_iso_or_equiv
_atom_site_adp_type
_atom_site_occupancy
_atom_site_site_symmetry_order
_atom_site_calc_flag
_atom_site_refinement_flags_posn
_atom_site_refinement_flags_adp
_atom_site_refinement_flags_occupancy
_atom_site_disorder_assembly
_atom_site_disorder_group
Ho1 Ho 0.21708(3) 0.29358(3) 0.56026(2) 0.06562(17) Uani 1 1 d . . . . .
F5 F 0.4254(3) 0.2612(2) 0.3522(2) 0.0845(10) Uani 1 1 d . . . . .
F4 F 0.5005(3) 0.3700(3) 0.3790(3) 0.0887(10) Uani 1 1 d . . . . .
F6 F 0.3512(3) 0.3713(3) 0.3230(2) 0.0908(11) Uani 1 1 d . . . . .
O3 O 0.3575(3) 0.3509(3) 0.6315(2) 0.0719(10) Uani 1 1 d . . . . .
O2 O 0.2765(3) 0.1644(2) 0.5620(2) 0.0673(9) Uani 1 1 d . . . . .
O5 O 0.2445(3) 0.2558(3) 0.7029(2) 0.0701(9) Uani 1 1 d . . . . .
O7 O 0.2189(3) 0.4199(3) 0.4994(3) 0.0716(10) Uani 1 1 d . . . . .
O4 O 0.3212(3) 0.2928(2) 0.4676(2) 0.0655(9) Uani 1 1 d . . . . .
F3 F 0.4375(4) 0.4941(3) 0.6961(3) 0.0991(12) Uani 1 1 d . . . . .
O8 O 0.1288(3) 0.3795(3) 0.6238(3) 0.0740(10) Uani 1 1 d . . . . .
F1 F 0.5620(3) 0.4659(3) 0.6517(3) 0.0989(12) Uani 1 1 d . . . . .
O6 O 0.0857(3) 0.2210(3) 0.5756(3) 0.0731(10) Uani 1 1 d . . . . .
O1 O 0.4849(3) 0.0580(3) 0.4137(3) 0.0763(10) Uani 1 1 d . . . . .
F2 F 0.5200(4) 0.3926(3) 0.7439(3) 0.1158(17) Uani 1 1 d . . . . .
N3 N 0.5582(3) 0.2138(3) 0.7814(3) 0.0634(10) Uani 1 1 d . . . . .
F13 F 0.2220(4) 0.5268(3) 0.3822(3) 0.1077(15) Uani 1 1 d . . . . .
F14 F 0.1693(5) 0.6156(3) 0.4525(3) 0.1213(18) Uani 1 1 d . . . . .
N4 N 0.6085(4) 0.2139(3) 0.9196(3) 0.0657(11) Uani 1 1 d . . . . .
N2 N 0.3114(4) 0.1229(3) 0.5089(3) 0.0653(11) Uani 1 1 d . . . . .
F9 F 0.1661(4) 0.2391(5) 0.8878(3) 0.132(2) Uani 1 1 d . . . . .
N1 N 0.4097(3) 0.0753(3) 0.4359(3) 0.0653(11) Uani 1 1 d . . . . .
F7 F 0.2813(5) 0.3068(4) 0.8615(3) 0.132(2) Uani 1 1 d . . . . .
F8 F 0.2900(4) 0.1855(5) 0.8679(3) 0.133(2) Uani 1 1 d . . . . .
F15 F 0.3100(5) 0.5725(4) 0.4942(4) 0.1255(18) Uani 1 1 d . . . . .
C9 C 0.4814(4) 0.1716(4) 0.6408(3) 0.0637(12) Uani 1 1 d . . . . .
H9 H 0.429347 0.152668 0.662101 0.076 Uiso 1 1 calc R . . . .
C4 C 0.5580(4) 0.2068(3) 0.6945(3) 0.0627(12) Uani 1 1 d . . . . .
C2 C 0.4825(4) 0.2342(4) 0.8150(3) 0.0696(14) Uani 1 1 d . . . . .
H2 H 0.420001 0.246140 0.784653 0.084 Uiso 1 1 calc R . . . .
C5 C 0.6340(4) 0.2356(4) 0.6635(4) 0.0670(13) Uani 1 1 d . . . . .
H5 H 0.685916 0.260338 0.700406 0.080 Uiso 1 1 calc R . . . .
C8 C 0.4807(4) 0.1640(3) 0.5560(3) 0.0630(12) Uani 1 1 d . . . . .
F16 F -0.0035(6) 0.5358(4) 0.6629(5) 0.154(3) Uani 1 1 d . . . . .
C6 C 0.6335(5) 0.2282(4) 0.5786(4) 0.0675(13) Uani 1 1 d . . . . .
H6 H 0.685176 0.247952 0.557352 0.081 Uiso 1 1 calc R . . . .
F10 F -0.0726(5) 0.1248(5) 0.6694(4) 0.156(3) Uani 1 1 d . . . . .
C20 C 0.3906(5) 0.3352(4) 0.4654(4) 0.0689(13) Uani 1 1 d . . . . .
F11 F -0.1053(4) 0.2035(5) 0.5619(5) 0.158(3) Uani 1 1 d . . . . .
C1 C 0.5134(4) 0.2342(4) 0.8995(4) 0.0702(14) Uani 1 1 d . . . . .
H1 H 0.475778 0.246348 0.938813 0.084 Uiso 1 1 calc R . . . .
C10 C 0.4024(4) 0.1230(3) 0.5023(3) 0.0644(12) Uani 1 1 d . . . . .
C3 C 0.6325(4) 0.2016(3) 0.8472(3) 0.0650(12) Uani 1 1 d . . . . .
H3 H 0.694175 0.186155 0.841842 0.078 Uiso 1 1 calc R . . . .
C14 C 0.3128(4) 0.0514(4) 0.3869(4) 0.0672(13) Uani 1 1 d . . . . .
C17 C 0.4237(4) 0.3840(4) 0.6073(4) 0.0690(13) Uani 1 1 d . . . . .
C7 C 0.5574(4) 0.1918(3) 0.5245(4) 0.0657(13) Uani 1 1 d . . . . .
H7 H 0.557483 0.185877 0.466589 0.079 Uiso 1 1 calc R . . . .
F18 F 0.0003(6) 0.4218(4) 0.7067(5) 0.155(3) Uani 1 1 d . . . . .
C21 C 0.4189(5) 0.3341(4) 0.3798(4) 0.0764(15) Uani 1 1 d . . . . .
C28 C 0.1888(5) 0.4863(4) 0.5116(4) 0.0780(16) Uani 1 1 d . . . . .
C15 C 0.2840(5) 0.1132(4) 0.3167(4) 0.0757(15) Uani 1 1 d . . . . .
H15A H 0.284051 0.165424 0.341859 0.114 Uiso 1 1 calc GR . . . .
H15B H 0.220269 0.101175 0.283674 0.114 Uiso 1 1 calc GR . . . .
H15C H 0.329438 0.112085 0.280028 0.114 Uiso 1 1 calc GR . . . .
C23 C 0.1881(5) 0.2367(4) 0.7476(4) 0.0744(15) Uani 1 1 d . . . . .
C11 C 0.2562(5) 0.0579(4) 0.4568(4) 0.0699(13) Uani 1 1 d . . . . .
C18 C 0.4866(6) 0.4345(4) 0.6754(4) 0.0811(17) Uani 1 1 d . . . . .
C12 C 0.1524(4) 0.0814(4) 0.4280(4) 0.0736(15) Uani 1 1 d . . . . .
H12A H 0.123918 0.086481 0.477049 0.110 Uiso 1 1 calc GR . . . .
H12B H 0.118372 0.041037 0.390207 0.110 Uiso 1 1 calc GR . . . .
H12C H 0.148121 0.131699 0.398305 0.110 Uiso 1 1 calc GR . . . .
C19 C 0.4455(5) 0.3808(4) 0.5292(4) 0.0731(14) Uani 1 1 d . . . . .
H19 H 0.498116 0.409581 0.518765 0.088 Uiso 1 1 calc R . . . .
C25 C 0.0538(5) 0.2007(4) 0.6374(4) 0.0799(16) Uani 1 1 d . . . . .
C30 C 0.1100(5) 0.4500(4) 0.6207(5) 0.0811(17) Uani 1 1 d . . . . .
F17 F 0.1105(6) 0.4977(8) 0.7541(5) 0.228(6) Uani 1 1 d . . . . .
C16 C 0.3166(5) -0.0290(4) 0.3488(4) 0.0811(17) Uani 1 1 d . . . . .
H16A H 0.355052 -0.026714 0.306233 0.122 Uiso 1 1 calc GR . . . .
H16B H 0.252088 -0.046137 0.322520 0.122 Uiso 1 1 calc GR . . . .
H16C H 0.345143 -0.066302 0.392897 0.122 Uiso 1 1 calc GR . . . .
C22 C 0.2297(5) 0.2442(5) 0.8421(4) 0.0859(19) Uani 1 1 d . . . . .
C13 C 0.2661(5) -0.0133(4) 0.5140(4) 0.0788(16) Uani 1 1 d . . . . .
H13A H 0.333098 -0.028512 0.530488 0.118 Uiso 1 1 calc GR . . . .
H13B H 0.229031 -0.056954 0.484237 0.118 Uiso 1 1 calc GR . . . .
H13C H 0.242500 -0.000425 0.564380 0.118 Uiso 1 1 calc GR . . . .
C27 C 0.2223(7) 0.5516(5) 0.4590(5) 0.094(2) Uani 1 1 d . . . . .
C31 C 0.0540(8) 0.4775(5) 0.6875(6) 0.101(2) Uani 1 1 d . . . . .
C24 C 0.0953(5) 0.2102(5) 0.7219(4) 0.089(2) Uani 1 1 d . . . . .
H24 H 0.059711 0.198248 0.762834 0.106 Uiso 1 1 calc R . . . .
C29 C 0.1329(6) 0.5073(4) 0.5683(5) 0.0856(18) Uani 1 1 d . . . . .
H29 H 0.111152 0.559768 0.570774 0.103 Uiso 1 1 calc R . . . .
F12 F -0.0411(7) 0.1014(7) 0.5600(7) 0.201(4) Uani 1 1 d . . . . .
C26 C -0.0453(7) 0.1650(8) 0.6146(5) 0.121(4) Uani 1 1 d . . . . .

loop_
_atom_site_aniso_label
_atom_site_aniso_U_11
_atom_site_aniso_U_22
_atom_site_aniso_U_33
_atom_site_aniso_U_23
_atom_site_aniso_U_13
_atom_site_aniso_U_12
Ho1 0.0637(3) 0.0717(3) 0.0607(2) -0.00016(18) 0.01206(16) -0.00160(19)
F5 0.094(3) 0.082(2) 0.083(2) -0.0065(18) 0.030(2) -0.004(2)
F4 0.080(2) 0.095(3) 0.097(2) -0.002(2) 0.033(2) -0.013(2)
F6 0.081(2) 0.117(3) 0.077(2) 0.025(2) 0.0221(18) 0.012(2)
O3 0.069(2) 0.082(3) 0.062(2) 0.0011(18) 0.0071(17) -0.009(2)
O2 0.065(2) 0.073(2) 0.064(2) -0.0042(17) 0.0138(17) -0.0021(18)
O5 0.065(2) 0.083(3) 0.063(2) 0.0016(18) 0.0155(17) -0.0005(19)
O7 0.072(2) 0.070(2) 0.074(2) -0.0009(18) 0.0180(19) -0.0011(19)
O4 0.061(2) 0.069(2) 0.0647(19) 0.0050(17) 0.0112(16) -0.0020(18)
F3 0.102(3) 0.090(3) 0.105(3) -0.020(2) 0.020(2) -0.019(2)
O8 0.079(3) 0.071(2) 0.076(2) 0.0006(19) 0.025(2) 0.007(2)
F1 0.081(3) 0.103(3) 0.113(3) -0.016(2) 0.019(2) -0.024(2)
O6 0.068(2) 0.085(3) 0.067(2) 0.0053(19) 0.0147(18) -0.008(2)
O1 0.066(2) 0.089(3) 0.072(2) -0.013(2) 0.0109(19) 0.001(2)
F2 0.135(4) 0.104(3) 0.085(3) 0.010(2) -0.027(3) -0.027(3)
N3 0.063(3) 0.069(3) 0.057(2) -0.0026(19) 0.0083(18) -0.001(2)
F13 0.141(4) 0.100(3) 0.088(3) 0.012(2) 0.039(3) 0.000(3)
F14 0.173(6) 0.081(3) 0.118(4) 0.026(2) 0.051(4) 0.025(3)
N4 0.063(3) 0.074(3) 0.059(2) -0.003(2) 0.0110(19) 0.000(2)
N2 0.065(3) 0.069(3) 0.060(2) -0.001(2) 0.0096(19) -0.005(2)
F9 0.079(3) 0.249(7) 0.070(2) -0.013(3) 0.023(2) -0.015(4)
N1 0.062(3) 0.071(3) 0.060(2) -0.005(2) 0.0061(19) 0.003(2)
F7 0.143(5) 0.171(5) 0.078(3) -0.021(3) 0.014(3) -0.052(4)
F8 0.112(4) 0.196(6) 0.086(3) 0.030(3) 0.011(3) 0.034(4)
F15 0.128(4) 0.118(4) 0.128(4) 0.015(3) 0.024(3) -0.041(3)
C9 0.058(3) 0.072(3) 0.060(3) -0.001(2) 0.011(2) -0.003(2)
C4 0.065(3) 0.061(3) 0.061(3) 0.001(2) 0.012(2) 0.005(2)
C2 0.063(3) 0.083(4) 0.059(3) -0.004(3) 0.006(2) 0.005(3)
C5 0.068(3) 0.067(3) 0.064(3) 0.000(2) 0.010(2) -0.002(3)
C8 0.062(3) 0.065(3) 0.062(3) 0.000(2) 0.012(2) 0.001(2)
F16 0.193(7) 0.122(4) 0.182(6) 0.014(4) 0.112(6) 0.055(5)
C6 0.065(3) 0.072(3) 0.063(3) 0.001(2) 0.009(2) -0.004(3)
F10 0.120(5) 0.226(7) 0.114(4) 0.027(4) 0.012(3) -0.085(5)
C20 0.069(3) 0.067(3) 0.071(3) 0.005(3) 0.016(3) 0.001(3)
F11 0.076(3) 0.206(7) 0.177(6) 0.057(5) -0.009(4) -0.036(4)
C1 0.061(3) 0.084(4) 0.065(3) -0.005(3) 0.011(2) 0.003(3)
C10 0.071(3) 0.066(3) 0.055(2) -0.001(2) 0.012(2) -0.002(3)
C3 0.064(3) 0.069(3) 0.060(3) -0.002(2) 0.010(2) -0.001(3)
C14 0.063(3) 0.069(3) 0.064(3) -0.005(2) 0.000(2) 0.001(2)
C17 0.062(3) 0.071(3) 0.071(3) 0.003(3) 0.006(2) -0.001(3)
C7 0.070(3) 0.066(3) 0.061(3) 0.000(2) 0.013(2) -0.002(2)
F18 0.189(7) 0.125(4) 0.194(7) -0.014(4) 0.133(6) 0.001(4)
C21 0.073(4) 0.082(4) 0.076(3) 0.007(3) 0.020(3) -0.004(3)
C28 0.083(4) 0.076(4) 0.071(3) 0.003(3) 0.009(3) -0.006(3)
C15 0.076(4) 0.086(4) 0.060(3) -0.001(3) 0.005(3) 0.002(3)
C23 0.067(3) 0.086(4) 0.070(3) 0.008(3) 0.015(3) 0.003(3)
C11 0.072(3) 0.067(3) 0.066(3) -0.002(3) 0.006(2) -0.005(3)
C18 0.085(4) 0.076(4) 0.079(4) -0.001(3) 0.011(3) -0.007(3)
C12 0.064(3) 0.073(3) 0.078(3) -0.002(3) 0.003(3) -0.002(3)
C19 0.065(3) 0.072(3) 0.081(3) 0.003(3) 0.014(3) -0.005(3)
C25 0.074(4) 0.092(4) 0.072(3) 0.007(3) 0.012(3) -0.015(3)
C30 0.079(4) 0.078(4) 0.089(4) -0.006(3) 0.024(3) 0.007(3)
F17 0.136(6) 0.424(17) 0.132(5) -0.139(8) 0.046(5) -0.004(8)
C16 0.076(4) 0.077(4) 0.083(4) -0.014(3) 0.003(3) 0.003(3)
C22 0.074(4) 0.121(6) 0.064(3) 0.005(4) 0.016(3) -0.008(4)
C13 0.074(4) 0.076(4) 0.082(4) 0.012(3) 0.009(3) 0.000(3)
C27 0.115(7) 0.078(4) 0.092(5) 0.007(4) 0.028(4) 0.002(4)
C31 0.120(7) 0.092(5) 0.103(5) -0.007(4) 0.052(5) 0.010(5)
C24 0.073(4) 0.122(6) 0.071(3) 0.013(4) 0.018(3) -0.012(4)
C29 0.095(5) 0.074(4) 0.092(4) 0.002(3) 0.031(4) 0.013(3)
F12 0.169(8) 0.235(10) 0.206(8) -0.071(8) 0.056(6) -0.107(8)
C26 0.095(6) 0.189(10) 0.072(4) 0.013(6) 0.002(4) -0.057(7)

loop_
_atom_type_symbol
_atom_type_description
_atom_type_scat_dispersion_real
_atom_type_scat_dispersion_imag
_atom_type_scat_source
C C 0.0181 0.0091 'International Tables Vol C Tables 4.2.6.8 and 6.1.1.4'
H H 0.0000 0.0000 'International Tables Vol C Tables 4.2.6.8 and 6.1.1.4'
F F 0.0727 0.0534 'International Tables Vol C Tables 4.2.6.8 and 6.1.1.4'
Ho Ho -14.9734 3.7046 'International Tables Vol C Tables 4.2.6.8 and 6.1.1.4'
N N 0.0311 0.0180 'International Tables Vol C Tables 4.2.6.8 and 6.1.1.4'
O O 0.0492 0.0322 'International Tables Vol C Tables 4.2.6.8 and 6.1.1.4'

loop_
_geom_angle_atom_site_label_1
_geom_angle_atom_site_label_2
_geom_angle_atom_site_label_3
_geom_angle
_geom_angle_site_symmetry_1
_geom_angle_site_symmetry_3
_geom_angle_publ_flag
O3 Ho1 O2 96.43(15) . . ?
O3 Ho1 O5 71.47(14) . . ?
O3 Ho1 O7 74.85(15) . . ?
O3 Ho1 O4 73.34(14) . . ?
O3 Ho1 O8 90.86(16) . . ?
O3 Ho1 O6 144.54(14) . . ?
O3 Ho1 N4 142.21(15) . 4_565 ?
O2 Ho1 O5 75.65(14) . . ?
O2 Ho1 O7 144.45(14) . . ?
O2 Ho1 N4 96.74(15) . 4_565 ?
O5 Ho1 O7 130.13(15) . . ?
O5 Ho1 N4 146.27(16) . 4_565 ?
O7 Ho1 N4 73.90(15) . 4_565 ?
O4 Ho1 O2 73.81(14) . . ?
O4 Ho1 O5 129.67(14) . . ?
O4 Ho1 O7 70.67(14) . . ?
O4 Ho1 N4 76.66(15) . 4_565 ?
O8 Ho1 O2 144.48(14) . . ?
O8 Ho1 O5 73.89(15) . . ?
O8 Ho1 O7 70.94(15) . . ?
O8 Ho1 O4 141.10(15) . . ?
O8 Ho1 N4 98.48(16) . 4_565 ?
O6 Ho1 O2 78.78(15) . . ?
O6 Ho1 O5 73.33(15) . . ?
O6 Ho1 O7 127.74(16) . . ?
O6 Ho1 O4 135.87(15) . . ?
O6 Ho1 O8 75.36(16) . . ?
O6 Ho1 N4 72.96(15) . 4_565 ?
C17 O3 Ho1 132.7(4) . . ?
N2 O2 Ho1 133.7(3) . . ?
C23 O5 Ho1 131.0(4) . . ?
C28 O7 Ho1 136.2(4) . . ?
C20 O4 Ho1 130.4(4) . . ?
C30 O8 Ho1 137.2(4) . . ?
C25 O6 Ho1 133.7(4) . . ?
C2 N3 C4 126.4(5) . . ?
C3 N3 C4 127.1(5) . . ?
C3 N3 C2 106.5(5) . . ?
C1 N4 Ho1 128.7(4) . 4_666 ?
C3 N4 Ho1 125.6(4) . 4_666 ?
C3 N4 C1 105.6(5) . . ?
O2 N2 C10 125.6(5) . . ?
O2 N2 C11 122.5(5) . . ?
C10 N2 C11 111.1(5) . . ?
O1 N1 C10 126.1(5) . . ?
O1 N1 C14 123.1(5) . . ?
C10 N1 C14 110.7(5) . . ?
C8 C9 C4 120.0(5) . . ?
C9 C4 N3 119.5(5) . . ?
C9 C4 C5 120.3(5) . . ?
C5 C4 N3 120.2(5) . . ?
C1 C2 N3 107.1(5) . . ?
C6 C5 C4 119.8(6) . . ?
C9 C8 C10 118.8(5) . . ?
C9 C8 C7 120.1(5) . . ?
C7 C8 C10 121.0(5) . . ?
C5 C6 C7 120.1(6) . . ?
O4 C20 C21 113.3(5) . . ?
O4 C20 C19 129.1(6) . . ?
C19 C20 C21 117.6(6) . . ?
C2 C1 N4 109.3(5) . . ?
N2 C10 N1 108.0(5) . . ?
N2 C10 C8 126.8(5) . . ?
N1 C10 C8 125.2(5) . . ?
N4 C3 N3 111.4(5) . . ?
N1 C14 C15 106.0(5) . . ?
N1 C14 C11 99.8(4) . . ?
N1 C14 C16 110.5(5) . . ?
C15 C14 C11 113.5(5) . . ?
C16 C14 C15 109.9(5) . . ?
C16 C14 C11 116.2(6) . . ?
O3 C17 C18 113.4(5) . . ?
O3 C17 C19 128.5(6) . . ?
C19 C17 C18 118.1(6) . . ?
C6 C7 C8 119.6(5) . . ?
F5 C21 F6 107.5(6) . . ?
F5 C21 C20 111.8(5) . . ?
F4 C21 F5 107.3(6) . . ?
F4 C21 F6 106.7(5) . . ?
F4 C21 C20 114.5(6) . . ?
F6 C21 C20 108.7(5) . . ?
O7 C28 C27 113.7(6) . . ?
O7 C28 C29 127.7(6) . . ?
C29 C28 C27 118.6(7) . . ?
O5 C23 C22 113.9(6) . . ?
O5 C23 C24 128.1(6) . . ?
C24 C23 C22 118.0(6) . . ?
N2 C11 C14 99.7(5) . . ?
N2 C11 C12 110.1(5) . . ?
N2 C11 C13 105.8(5) . . ?
C12 C11 C14 115.9(5) . . ?
C13 C11 C14 113.8(5) . . ?
C13 C11 C12 110.7(6) . . ?
F3 C18 F1 106.3(6) . . ?
F3 C18 C17 110.4(6) . . ?
F1 C18 C17 113.8(6) . . ?
F2 C18 F3 108.3(6) . . ?
F2 C18 F1 106.9(6) . . ?
F2 C18 C17 110.9(6) . . ?
C17 C19 C20 120.2(6) . . ?
O6 C25 C24 128.0(6) . . ?
O6 C25 C26 114.0(6) . . ?
C24 C25 C26 117.8(6) . . ?
O8 C30 C31 114.1(6) . . ?
O8 C30 C29 129.3(7) . . ?
C29 C30 C31 116.6(6) . . ?
F9 C22 F8 105.2(7) . . ?
F9 C22 C23 113.6(6) . . ?
F7 C22 F9 110.7(7) . . ?
F7 C22 F8 103.9(7) . . ?
F7 C22 C23 112.9(6) . . ?
F8 C22 C23 109.8(7) . . ?
F13 C27 F14 107.8(7) . . ?
F13 C27 C28 111.2(7) . . ?
F14 C27 C28 113.1(7) . . ?
F15 C27 F13 107.6(8) . . ?
F15 C27 F14 107.1(7) . . ?
F15 C27 C28 109.9(7) . . ?
F16 C31 F18 104.9(9) . . ?
F16 C31 C30 114.0(7) . . ?
F18 C31 C30 112.0(7) . . ?
F17 C31 F16 107.9(9) . . ?
F17 C31 F18 107.3(10) . . ?
F17 C31 C30 110.4(8) . . ?
C25 C24 C23 121.1(6) . . ?
C30 C29 C28 118.5(6) . . ?
F10 C26 F11 119.5(10) . . ?
F10 C26 C25 117.9(7) . . ?
F10 C26 F12 95.4(10) . . ?
F11 C26 C25 115.2(9) . . ?
F11 C26 F12 95.0(8) . . ?
F12 C26 C25 107.0(9) . . ?

loop_
_geom_bond_atom_site_label_1
_geom_bond_atom_site_label_2
_geom_bond_distance
_geom_bond_site_symmetry_2
_geom_bond_publ_flag
Ho1 O3 2.318(4) . ?
Ho1 O2 2.360(4) . ?
Ho1 O5 2.362(4) . ?
Ho1 O7 2.372(4) . ?
Ho1 O4 2.354(4) . ?
Ho1 O8 2.328(4) . ?
Ho1 O6 2.322(4) . ?
Ho1 N4 2.480(5) 4_565 ?
F5 C21 1.332(8) . ?
F4 C21 1.329(8) . ?
F6 C21 1.347(8) . ?
O3 C17 1.246(7) . ?
O2 N2 1.303(6) . ?
O5 C23 1.248(8) . ?
O7 C28 1.243(8) . ?
O4 C20 1.242(7) . ?
F3 C18 1.324(9) . ?
O8 C30 1.229(8) . ?
F1 C18 1.344(9) . ?
O6 C25 1.245(8) . ?
O1 N1 1.252(6) . ?
F2 C18 1.323(8) . ?
N3 C4 1.422(7) . ?
N3 C2 1.370(8) . ?
N3 C3 1.357(7) . ?
F13 C27 1.319(9) . ?
F14 C27 1.323(10) . ?
N4 C1 1.382(8) . ?
N4 C3 1.318(7) . ?
N2 C10 1.340(8) . ?
N2 C11 1.511(7) . ?
F9 C22 1.306(8) . ?
N1 C10 1.375(7) . ?
N1 C14 1.506(7) . ?
F7 C22 1.299(10) . ?
F8 C22 1.332(10) . ?
F15 C27 1.319(11) . ?
C9 C4 1.387(8) . ?
C9 C8 1.387(8) . ?
C4 C5 1.393(9) . ?
C2 C1 1.351(8) . ?
C5 C6 1.390(8) . ?
C8 C10 1.449(8) . ?
C8 C7 1.401(8) . ?
F16 C31 1.298(11) . ?
C6 C7 1.394(8) . ?
F10 C26 1.257(10) . ?
C20 C21 1.537(9) . ?
C20 C19 1.396(9) . ?
F11 C26 1.261(13) . ?
C14 C15 1.543(9) . ?
C14 C11 1.544(9) . ?
C14 C16 1.510(9) . ?
C17 C18 1.535(9) . ?
C17 C19 1.379(9) . ?
F18 C31 1.306(11) . ?
C28 C27 1.546(11) . ?
C28 C29 1.401(10) . ?
C23 C22 1.531(9) . ?
C23 C24 1.389(10) . ?
C11 C12 1.520(9) . ?
C11 C13 1.518(9) . ?
C25 C24 1.386(10) . ?
C25 C26 1.523(11) . ?
C30 C31 1.564(10) . ?
C30 C29 1.384(11) . ?
F17 C31 1.254(12) . ?
F12 C26 1.411(15) . ?
